data_2209720
loop_
_publ_author_name
'Nobuo, Okabe'
'Munehiro, Tomoda'
'Mamiko, Odoko'
'Masahiro, Yodoshi'

_publ_section_title
Chloro(<i>N</i>,<i>N</i>'-dimethyldithiocarbamato-\k^2^<i>S</i>,<i>S</i>')(1,10-phenanthroline-\k^2^<i>N</i>,<i>N</i>')copper(II)
_journal_coeditor_code YM2006
_journal_issue 7
_journal_name_full 'Acta Crystallographica Section E'
_journal_page_first m1589
_journal_page_last m1591
_journal_paper_doi 10.1107/S160053680602263X
_journal_volume 62
_journal_year 2006
_chemical_formula_iupac '[Cu (C3 H6 N S2) Cl (C12 H8 N2)]'
_chemical_formula_moiety 'C15 H14 Cl Cu N3 S2'
_chemical_formula_sum 'C15 H14 Cl Cu N3 S2'
_chemical_formula_weight 399.43
_chemical_name_systematic
;
Chloro(N,N'-dimethyldithiocarbamato-\k^2^S,S')(1,10-phenanthroline-
\k^2^N,N')copper(II)
;
_space_group_IT_number 64
_symmetry_cell_setting orthorhombic
_symmetry_space_group_name_Hall '-C 2ac 2'
_symmetry_space_group_name_H-M 'C m c a'
_cell_angle_alpha 90
_cell_angle_beta 90
_cell_angle_gamma 90
_cell_formula_units_Z 8
_cell_length_a 13.98(2)
_cell_length_b 13.450(10)
_cell_length_c 17.15(2)
_cell_measurement_reflns_used 12643
_cell_measurement_temperature 296.1
_cell_measurement_theta_max 27.5
_cell_measurement_theta_min 3.0
_cell_volume 3225(6)
_computing_cell_refinement RAPID-AUTO
_computing_data_collection 'RAPID-AUTO (Rigaku, 1998)'
_computing_data_reduction 'CrystalStructure (Rigaku/MSC, 2005) and CRYSTALS (Watkin <i>et al.</i>, 1996)'
_computing_molecular_graphics 'ORTEPII (Johnson, 1976)'
_computing_publication_material CrystalStructure
_computing_structure_refinement 'SHELXL97 (Sheldrick, 1997)'
_computing_structure_solution 'SHELXS97 (Sheldrick, 1997)'
_diffrn_detector_area_resol_mean 10.00
_diffrn_measured_fraction_theta_full 0.9976
_diffrn_measured_fraction_theta_max 0.9976
_diffrn_measurement_device_type 'Rigaku R-AXIS RAPID'
_diffrn_measurement_method \w
_diffrn_radiation_type 'Mo K\a'
_diffrn_radiation_wavelength 0.7107
_diffrn_reflns_av_R_equivalents 0.018
_diffrn_reflns_limit_h_max 18
_diffrn_reflns_limit_h_min -18
_diffrn_reflns_limit_k_max 17
_diffrn_reflns_limit_k_min -17
_diffrn_reflns_limit_l_max 22
_diffrn_reflns_limit_l_min -21
_diffrn_reflns_number 16013
_diffrn_reflns_theta_full 27.47
_diffrn_reflns_theta_max 27.47
_exptl_absorpt_coefficient_mu 1.777
_exptl_absorpt_correction_T_max 0.837
_exptl_absorpt_correction_T_min 0.615
_exptl_absorpt_correction_type multi-scan
_exptl_absorpt_process_details '(ABSCOR; Higashi, 1995)'
_exptl_crystal_colour black
_exptl_crystal_density_diffrn 1.645
_exptl_crystal_density_method 'not measured'
_exptl_crystal_description prism
_exptl_crystal_F_000 1624.00
_exptl_crystal_size_max 0.20
_exptl_crystal_size_mid 0.10
_exptl_crystal_size_min 0.10
_refine_diff_density_max 0.45
_refine_diff_density_min -0.27
_refine_ls_extinction_method none
_refine_ls_goodness_of_fit_ref 1.127
_refine_ls_hydrogen_treatment constr
_refine_ls_number_parameters 107
_refine_ls_number_reflns 1934
_refine_ls_R_factor_gt 0.0260
_refine_ls_shift/su_max 0.0000
_refine_ls_structure_factor_coef Fsqd
_refine_ls_weighting_details 'w = 1/[\s^2^(Fo^2^)+(0.0536P)^2^+0.1587P] where P=(Fo^2^+2Fc^2^)/3'
_refine_ls_weighting_scheme calc
_refine_ls_wR_factor_ref 0.0830
_reflns_number_gt 1430
_reflns_number_total 1934
_reflns_threshold_expression F^2^>2\s(F^2^)
_cod_data_source_file ym2006.cif
_cod_data_source_block I
_cod_original_sg_symbol_Hall '-C 2bc 2'
_cod_database_code 2209720
_cod_database_fobs_code 2209720

loop_
_symmetry_equiv_pos_site_id
_symmetry_equiv_pos_as_xyz
1 +X,+Y,+Z
2 -X,+Y,+Z
3 +X,1/2-Y,1/2+Z
4 -X,1/2-Y,1/2+Z
5 -X,-Y,-Z
6 +X,-Y,-Z
7 -X,1/2+Y,1/2-Z
8 +X,1/2+Y,1/2-Z
9 1/2+X,1/2+Y,+Z
10 1/2-X,1/2+Y,+Z
11 1/2+X,-Y,1/2+Z
12 1/2-X,-Y,1/2+Z
13 1/2-X,1/2-Y,-Z
14 1/2+X,1/2-Y,-Z
15 1/2-X,+Y,1/2-Z
16 1/2+X,+Y,1/2-Z

loop_
_atom_site_type_symbol
_atom_site_label
_atom_site_fract_x
_atom_site_fract_y
_atom_site_fract_z
_atom_site_U_iso_or_equiv
_atom_site_adp_type
_atom_site_calc_flag
_atom_site_refinement_flags
_atom_site_occupancy
Cu Cu1 0.0000 0.15737(2) 0.40484(2) 0.03770(10) Uani d S 1.00
Cl Cl1 0.0000 0.34078(4) 0.42243(4) 0.0425(2) Uani d S 1.00
S S1 0.10252(4) 0.13292(4) 0.30103(3) 0.04710(10) Uani d . 1.00
N N1 0.09480(10) 0.13240(10) 0.49358(9) 0.0378(3) Uani d . 1.00
N N2 0.0000 0.1040(2) 0.17080(10) 0.0446(5) Uani d S 1.00
C C1 0.18920(10) 0.13150(10) 0.49200(10) 0.0493(5) Uani d . 1.00
C C2 0.2452(2) 0.1301(2) 0.5593(2) 0.0607(6) Uani d . 1.00
C C3 0.2018(2) 0.12980(10) 0.62980(10) 0.0606(6) Uani d . 1.00
C C4 0.10170(10) 0.12960(10) 0.63500(10) 0.0447(4) Uani d . 1.00
C C5 0.05110(10) 0.13020(10) 0.56440(10) 0.0363(4) Uani d . 1.00
C C6 0.0000 0.1206(2) 0.24690(10) 0.0396(5) Uani d S 1.00
C C7 0.0891(2) 0.0926(2) 0.12760(10) 0.0570(5) Uani d . 1.00
C C8 0.0483(2) 0.12930(10) 0.70610(10) 0.0537(5) Uani d . 1.00
H H1 0.2197 0.1318 0.4438 0.059 Uiso c R 1.00
H H2 0.3116 0.1295 0.5557 0.073 Uiso c R 1.00
H H3 0.2386 0.1296 0.6750 0.073 Uiso c R 1.00
H H7A 0.0751 0.0800 0.0737 0.085 Uiso c R 1.00
H H7B 0.1248 0.0379 0.1487 0.085 Uiso c R 1.00
H H7C 0.1261 0.1525 0.1320 0.085 Uiso c R 1.00
H H8 0.0809 0.1292 0.7534 0.064 Uiso c R 1.00

loop_
_atom_site_aniso_label
_atom_site_aniso_U_11
_atom_site_aniso_U_22
_atom_site_aniso_U_33
_atom_site_aniso_U_12
_atom_site_aniso_U_13
_atom_site_aniso_U_23
Cu1 0.0326(2) 0.0473(2) 0.0332(2) 0.0000 0.0000 0.00230(10)
Cl1 0.0359(4) 0.0429(3) 0.0488(4) 0.0000 0.0000 -0.0014(2)
S1 0.0393(3) 0.0609(3) 0.0411(3) 0.0023(2) 0.0008(2) -0.0021(2)
N1 0.0308(8) 0.0423(7) 0.0402(8) 0.0020(6) 0.0004(6) 0.0054(6)
N2 0.0480(10) 0.0470(10) 0.0390(10) 0.0000 0.0000 -0.0036(9)
C1 0.0340(10) 0.0580(10) 0.0560(10) 0.0029(8) 0.0019(9) 0.0103(9)
C2 0.0330(10) 0.0720(10) 0.077(2) -0.0010(10) -0.0120(10) 0.0170(10)
C3 0.0530(10) 0.0690(10) 0.0600(10) -0.0040(10) -0.0250(10) 0.0110(10)
C4 0.0490(10) 0.0416(8) 0.0430(10) -0.0020(8) -0.0114(8) 0.0063(8)
C5 0.0380(10) 0.0343(7) 0.0371(9) -0.0004(7) -0.0031(7) 0.0035(7)
C6 0.0410(10) 0.0390(10) 0.0390(10) 0.0000 0.0000 0.0010(10)
C7 0.0650(10) 0.0600(10) 0.0460(10) 0.0010(10) 0.0120(10) -0.0084(9)
C8 0.075(2) 0.0500(10) 0.0360(10) -0.0020(10) -0.0092(9) -0.0007(8)

loop_
_atom_type_symbol
_atom_type_description
_atom_type_scat_dispersion_real
_atom_type_scat_dispersion_imag
_atom_type_scat_source
C C 0.003 0.002
;
International Tables for Crystallography
(1992, Vol. C, Tables 4.2.6.8 and 6.1.1.4)
;
H H 0.000 0.000
;
International Tables for Crystallography
(1992, Vol. C, Table 6.1.1.4)
;
N N 0.006 0.003
;
International Tables for Crystallography
(1992, Vol. C, Tables 4.2.6.8 and 6.1.1.4)
;
S S 0.125 0.123
;
International Tables for Crystallography
(1992, Vol. C, Tables 4.2.6.8 and 6.1.1.4)
;
Cu Cu 0.320 1.265
;
International Tables for Crystallography
(1992, Vol. C, Tables 4.2.6.8 and 6.1.1.4)
;
Cl Cl 0.148 0.159
;
International Tables for Crystallography
(1992, Vol. C, Tables 4.2.6.8 and 6.1.1.4)
;

loop_
_geom_angle_atom_site_label_1
_geom_angle_atom_site_label_2
_geom_angle_atom_site_label_3
_geom_angle_site_symmetry_1
_geom_angle_site_symmetry_3
_geom_angle
_geom_angle_publ_flag
Cl1 Cu1 S1 . . 103.59(2) yes
Cl1 Cu1 S1 . 55502 103.59(2) ?
Cl1 Cu1 N1 . . 94.16(4) yes
Cl1 Cu1 N1 . 55502 94.16(4) ?
S1 Cu1 S1 . 55502 76.73(2) yes
S1 Cu1 N1 . . 98.54(5) yes
S1 Cu1 N1 . 55502 162.23(5) ?
S1 Cu1 N1 55502 . 162.23(5) ?
S1 Cu1 N1 55502 55502 98.54(5) ?
N1 Cu1 N1 . 55502 80.72(6) yes
C6 S1 Cu1 . . 84.98(7) ?
C1 N1 Cu1 . . 129.30(10) ?
C1 N1 C5 . . 117.9(2) ?
C5 N1 Cu1 . . 112.20(10) ?
C6 N2 C7 . . 121.20(10) ?
C6 N2 C7 . 55502 121.20(10) ?
C7 N2 C7 . 55502 117.5(2) ?
C2 C1 N1 . . 122.9(2) ?
C2 C1 H1 . . 118.5311 ?
H1 C1 N1 . . 118.5222 ?
C3 C2 C1 . . 119.2(2) ?
C3 C2 H2 . . 120.4088 ?
H2 C2 C1 . . 120.4139 ?
C4 C3 C2 . . 120.4(2) ?
C4 C3 H3 . . 119.8324 ?
H3 C3 C2 . . 119.8052 ?
C5 C4 C3 . . 116.6(2) ?
C5 C4 C8 . . 118.2(2) ?
C8 C4 C3 . . 125.2(2) ?
C5 C5 N1 55502 . 116.7(2) ?
C5 C5 C4 55502 . 120.3(2) ?
S1 C6 S1 55502 . 113.30(10) ?
S1 C6 N2 55502 . 123.34(7) ?
H7A C7 N2 . . 109.4742 ?
H7A C7 H7B . . 109.4667 ?
H7A C7 H7C . . 109.4744 ?
H7B C7 N2 . . 109.4631 ?
H7B C7 H7C . . 109.4783 ?
H7C C7 N2 . . 109.4706 ?
C8 C8 C4 55502 . 121.5(2) ?
C8 C8 H8 55502 . 119.2559 ?
H8 C8 C4 . . 119.2698 ?

loop_
_geom_bond_atom_site_label_1
_geom_bond_atom_site_label_2
_geom_bond_site_symmetry_2
_geom_bond_distance
_geom_bond_publ_flag
Cu1 Cl1 . 2.485(4) yes
Cu1 S1 . 2.309(3) yes
Cu1 S1 55502 2.309(3) ?
Cu1 N1 . 2.045(2) yes
Cu1 N1 55502 2.045(2) ?
S1 C6 . 1.716(3) yes
N1 C1 . 1.321(3) ?
N1 C5 . 1.359(2) ?
N2 C6 . 1.325(3) yes
N2 C7 . 1.457(3) yes
N2 C7 55502 1.457(3) ?
C1 C2 . 1.395(3) ?
C1 H1 . 0.9301 ?
C2 C3 . 1.353(4) ?
C2 H2 . 0.9300 ?
C3 C4 . 1.402(3) ?
C3 H3 . 0.9299 ?
C4 C5 . 1.404(3) ?
C4 C8 . 1.429(3) ?
C5 C5 55502 1.428(3) ?
C6 S1 55502 1.716(3) ?
C7 H7A . 0.9601 ?
C7 H7B . 0.9599 ?
C7 H7C . 0.9599 ?
C8 C8 55502 1.352(4) ?
C8 H8 . 0.9299 ?

loop_
_geom_contact_atom_site_label_1
_geom_contact_atom_site_label_2
_geom_contact_distance
_geom_contact_site_symmetry_2
Cu1 C1 3.058(5) .
Cu1 C1 3.058(5) 55502
Cu1 C5 2.851(2) .
Cu1 C5 2.851(2) 55502
Cu1 C6 2.753(2) .
Cu1 H1 3.1619 .
Cu1 H1 3.1619 55502
Cl1 N1 3.332(5) .
Cl1 N1 3.332(5) 55502
Cl1 C2 3.597(2) 55613
Cl1 C2 3.597(2) 45614
Cl1 H2 2.6901 55613
Cl1 H2 2.6901 45614
Cl1 H7A 2.9944 55503
Cl1 H7A 2.9944 55504
Cl1 H7A 3.3851 55507
Cl1 H7A 3.3851 55508
Cl1 H7B 3.3998 55507
Cl1 H7B 3.3998 55508
Cl1 H8 3.1371 55403
Cl1 H8 3.1371 55404
S1 S1 2.8663(8) 55502
S1 N1 3.304(5) .
S1 N2 2.682(2) .
S1 C1 3.492(5) .
S1 C7 3.029(5) .
S1 H1 2.9456 .
S1 H7B 2.9249 .
S1 H7C 2.9294 .
S1 H8 3.3161 55403
N1 N1 2.649(2) 55502
N1 N1 3.569(2) 55606
N1 C2 2.386(3) .
N1 C3 2.774(3) .
N1 C4 2.428(3) .
N1 C5 2.373(2) 55502
N1 H1 1.9448 .
N1 H2 3.2135 .
N1 H2 3.5614 55613
N2 S1 2.682(2) 55502
N2 H7A 1.9943 .
N2 H7A 1.9943 55502
N2 H7B 1.9941 .
N2 H7B 1.9941 55502
N2 H7C 1.9942 .
N2 H7C 1.9942 55502
N2 H8 3.5779 55605
N2 H8 3.5779 55606
C1 C1 3.549(3) 55606
C1 C2 3.448(3) 55613
C1 C3 2.370(3) .
C1 C4 2.742(3) .
C1 C5 2.296(3) .
C1 C5 3.581(3) 55502
C1 H2 2.0308 .
C1 H2 3.3167 55613
C1 H3 3.2133 .
C1 H7A 3.5501 55515
C1 H7C 3.3557 55515
C2 Cl1 3.597(2) 55613
C2 C1 3.448(3) 55613
C2 C4 2.390(3) .
C2 C5 2.716(3) .
C2 H1 2.0125 .
C2 H1 3.5418 55606
C2 H1 3.2392 55613
C2 H3 1.9863 .
C2 H7A 3.4583 55515
C2 H7B 3.2804 55512
C2 H7C 3.5885 55503
C3 C5 2.387(3) .
C3 C8 2.513(3) .
C3 H1 3.1995 .
C3 H2 1.9921 .
C3 H3 3.4514 55615
C3 H7B 3.3266 55512
C3 H7C 3.1143 55503
C3 H8 2.7123 .
C4 C4 2.844(3) 55502
C4 C5 2.456(3) 55502
C4 C8 2.426(3) 55502
C4 H2 3.2341 .
C4 H3 2.0316 .
C4 H7C 2.9515 55503
C4 H8 2.0511 .
C4 H8 3.2615 55502
C5 N1 2.373(2) 55502
C5 C1 3.581(3) 55502
C5 C4 2.456(3) 55502
C5 C8 2.431(3) .
C5 C8 2.800(3) 55502
C5 H1 3.1364 .
C5 H3 3.2351 .
C5 H7C 3.3148 55503
C5 H8 3.2687 .
C6 C7 2.425(3) .
C6 C7 2.425(3) 55502
C6 C8 3.501(3) 55403
C6 C8 3.501(3) 55404
C6 C8 3.522(3) 55605
C6 C8 3.522(3) 55606
C6 H7A 3.1973 .
C6 H7A 3.1973 55502
C6 H7B 2.6678 .
C6 H7B 2.6678 55502
C6 H7C 2.6788 .
C6 H7C 2.6788 55502
C6 H8 3.5520 55403
C6 H8 3.5520 55404
C6 H8 3.5446 55605
C6 H8 3.5446 55606
C7 C7 2.491(3) 55502
C7 H1 2.9863 55515
C7 H2 3.5170 55412
C7 H2 3.4717 55515
C7 H7A 2.4807 55502
C7 H7B 3.1006 55502
C7 H7C 3.1156 55502
C8 C4 2.426(3) 55502
C8 C5 2.800(3) 55502
C8 C6 3.501(3) 55503
C8 C6 3.522(3) 55605
C8 H3 2.7122 .
C8 H7B 3.5214 55606
C8 H7C 3.3780 55503
C8 H8 1.9801 55502
H1 C2 3.5418 55606
H1 C2 3.2392 55613
H1 C7 2.9863 55515
H2 Cl1 2.6901 55613
H2 N1 3.5614 55613
H2 C1 3.3167 55613
H2 C7 3.5170 55512
H2 C7 3.4717 55515
H3 C3 3.4514 55615
H7A Cl1 2.9944 55403
H7A Cl1 3.3851 54507
H7A C1 3.5501 55515
H7A C2 3.4583 55515
H7A C7 2.4807 55502
H7B Cl1 3.3998 54507
H7B C2 3.2804 55412
H7B C3 3.3266 55412
H7B C7 3.1006 55502
H7B C8 3.5214 55606
H7C C1 3.3557 55515
H7C C2 3.5885 55403
H7C C3 3.1143 55403
H7C C4 2.9515 55403
H7C C5 3.3148 55403
H7C C7 3.1156 55502
H7C C8 3.3780 55403
H8 Cl1 3.1371 55503
H8 S1 3.3161 55503
H8 N2 3.5779 55605
H8 C4 3.2615 55502
H8 C6 3.5520 55503
H8 C6 3.5446 55605
H8 C8 1.9801 55502

loop_
_geom_hbond_atom_site_label_D
_geom_hbond_atom_site_label_H
_geom_hbond_atom_site_label_A
_geom_hbond_site_symmetry_A
_geom_hbond_distance_DH
_geom_hbond_distance_HA
_geom_hbond_distance_DA
_geom_hbond_angle_DHA
_geom_hbond_publ_flag
C2 H2 Cl1 13_556 0.93 2.69 3.597(5) 165.1 yes

loop_
_geom_torsion_atom_site_label_1
_geom_torsion_atom_site_label_2
_geom_torsion_atom_site_label_3
_geom_torsion_atom_site_label_4
_geom_torsion
Cl1 Cu1 S1 C6 -100.84(9)
Cl1 Cu1 N1 C1 -87.44(13)
Cu1 S1 C6 N2 179.3(2)
Cu1 N1 C1 C2 168.8(2)
Cu1 N1 C5 C4 -169.90(10)
C7 N2 C6 S1 1.4(6)
C6 N2 C7 H7A 179.1
N1 C1 C2 C3 -0.1(2)
C1 C2 C3 C4 0.8(3)
C2 C3 C4 C5 -0.3(3)
C3 C4 C5 N1 -1.0(3)
C3 C4 C8 H8 -0.1
